data_7042662
loop_
_publ_author_name
'Newland, Robert J.'
'Wyatt, Mark Francis'
'Wingad, Richard'
'Mansell, Stephen M.'

_publ_section_title
;
 A Ruthenium(II) Bis(Phosphinophosphinine) Complex as a Precatalyst for
 Transfer-Hydrogenation and Hydrogen-Borrowing Reactions
;
_journal_name_full 'Dalton Trans.'
_journal_paper_doi 10.1039/C7DT01022B
_journal_year 2017
_chemical_formula_moiety 'C21 H27 B P2 Si'
_chemical_formula_sum 'C21 H27 B P2 Si'
_chemical_formula_weight 380.26
_space_group_crystal_system monoclinic
_space_group_IT_number 14
_space_group_name_Hall '-P 2yn'
_space_group_name_H-M_alt 'P 1 21/n 1'
_symmetry_space_group_name_Hall '-P 2yn'
_symmetry_space_group_name_H-M 'P 1 21/n 1'
_atom_sites_solution_hydrogens mixed
_atom_sites_solution_primary direct
_audit_creation_date 2016-11-08
_audit_creation_method
;
Olex2 1.2
(compiled 2016.02.19 svn.r3266 for OlexSys, GUI svn.r5155)
;
_audit_update_record
;
2016-11-25 deposited with the CCDC.
2017-04-07 downloaded from the CCDC.
;
_cell_angle_alpha 90
_cell_angle_beta 102.195(2)
_cell_angle_gamma 90
_cell_formula_units_Z 4
_cell_length_a 10.1934(5)
_cell_length_b 9.3080(4)
_cell_length_c 22.7635(9)
_cell_measurement_reflns_used 9918
_cell_measurement_temperature 100(2)
_cell_measurement_theta_max 30.21
_cell_measurement_theta_min 2.37
_cell_volume 2111.07(16)
_computing_cell_refinement 'SAINT v8.34A (Bruker, 2013)'
_computing_data_reduction 'SAINT v8.34A (Bruker, 2013)'
_computing_molecular_graphics 'Olex2 (Dolomanov et al., 2009)'
_computing_publication_material 'Olex2 (Dolomanov et al., 2009)'
_computing_structure_refinement 'ShelXL (Sheldrick, 2015)'
_computing_structure_solution 'XT (Sheldrick, 2015)'
_diffrn_ambient_temperature 100.0
_diffrn_measured_fraction_theta_full 0.999
_diffrn_measured_fraction_theta_max 0.993
_diffrn_measurement_device_type 'Bruker APEX-II CCD'
_diffrn_measurement_method '\f and \w scans'
_diffrn_radiation_type MoK\a
_diffrn_radiation_wavelength 0.71073
_diffrn_reflns_av_R_equivalents 0.0548
_diffrn_reflns_av_unetI/netI 0.0357
_diffrn_reflns_Laue_measured_fraction_full 0.999
_diffrn_reflns_Laue_measured_fraction_max 0.993
_diffrn_reflns_limit_h_max 14
_diffrn_reflns_limit_h_min -14
_diffrn_reflns_limit_k_max 13
_diffrn_reflns_limit_k_min -13
_diffrn_reflns_limit_l_max 32
_diffrn_reflns_limit_l_min -32
_diffrn_reflns_number 59456
_diffrn_reflns_point_group_measured_fraction_full 0.999
_diffrn_reflns_point_group_measured_fraction_max 0.993
_diffrn_reflns_theta_full 26.000
_diffrn_reflns_theta_max 30.594
_diffrn_reflns_theta_min 2.372
_diffrn_standards_number 0
_exptl_absorpt_coefficient_mu 0.264
_exptl_absorpt_correction_T_max 0.7461
_exptl_absorpt_correction_T_min 0.7105
_exptl_absorpt_correction_type multi-scan
_exptl_absorpt_process_details
;
SADABS-2014/5 (Bruker,2014/5) was used for absorption correction.
wR2(int) was 0.0744 before and 0.0565 after correction.
The Ratio of minimum to maximum transmission is 0.9523.
The \l/2 correction factor is 0.00150.
;
_exptl_crystal_colour colourless
_exptl_crystal_colour_primary colourless
_exptl_crystal_density_diffrn 1.196
_exptl_crystal_description block
_exptl_crystal_F_000 808
_exptl_crystal_size_max 0.45
_exptl_crystal_size_mid 0.20
_exptl_crystal_size_min 0.20
_refine_diff_density_max 0.414
_refine_diff_density_min -0.314
_refine_diff_density_rms 0.062
_refine_ls_extinction_method none
_refine_ls_goodness_of_fit_ref 1.035
_refine_ls_hydrogen_treatment mixed
_refine_ls_matrix_type full
_refine_ls_number_parameters 239
_refine_ls_number_reflns 6461
_refine_ls_number_restraints 0
_refine_ls_restrained_S_all 1.035
_refine_ls_R_factor_all 0.0505
_refine_ls_R_factor_gt 0.0361
_refine_ls_shift/su_max 0.002
_refine_ls_shift/su_mean 0.000
_refine_ls_structure_factor_coef Fsqd
_refine_ls_weighting_details 'w=1/[\s^2^(Fo^2^)+(0.0371P)^2^+0.9360P] where P=(Fo^2^+2Fc^2^)/3'
_refine_ls_weighting_scheme calc
_refine_ls_wR_factor_gt 0.0821
_refine_ls_wR_factor_ref 0.0886
_reflns_Friedel_coverage 0.000
_reflns_number_gt 5178
_reflns_number_total 6461
_reflns_threshold_expression 'I > 2\s(I)'
_cod_data_source_file c7dt01022b2.cif
_cod_data_source_block 3
_cod_database_code 7042662
_shelx_space_group_comment
;
The symmetry employed for this shelxl refinement is uniquely defined
by the following loop, which should always be used as a source of
symmetry information in preference to the above space-group names.
They are only intended as comments.
;
_shelx_estimated_absorpt_t_max 0.949
_shelx_estimated_absorpt_t_min 0.890
_olex2_refinement_description
;
1. Fixed Uiso
 At 1.2 times of:
  All C(H) groups
 At 1.5 times of:
  All B(H,H,H) groups, All C(H,H,H) groups
2.a Aromatic/amide H refined with riding coordinates:
 C3(H3), C4(H4), C8(H8), C9(H9), C10(H10), C11(H11), C12(H12), C14(H14),
 C15(H15), C16(H16), C17(H17), C18(H18)
2.b Idealised Me refined as rotating group:
 C6(H6A,H6B,H6C), C19(H19A,H19B,H19C), C20(H20A,H20B,H20C), C21(H21A,H21B,H21C)
;
_shelx_shelxl_version_number 2014/7
_olex2_submission_special_instructions 'No special instructions were received'

loop_
_space_group_symop_operation_xyz
'x, y, z'
'-x+1/2, y+1/2, -z+1/2'
'-x, -y, -z'
'x-1/2, -y-1/2, z-1/2'

loop_
_atom_site_label
_atom_site_type_symbol
_atom_site_fract_x
_atom_site_fract_y
_atom_site_fract_z
_atom_site_U_iso_or_equiv
_atom_site_adp_type
_atom_site_occupancy
_atom_site_site_symmetry_order
_atom_site_calc_flag
_atom_site_refinement_flags_posn
P1 P 0.42749(3) 0.68573(4) 0.70111(2) 0.01277(8) Uani 1 1 d .
P2 P 0.48440(3) 0.61723(4) 0.83336(2) 0.01173(7) Uani 1 1 d .
Si1 Si 0.42761(4) 0.73829(4) 0.56544(2) 0.01468(8) Uani 1 1 d .
C1 C 0.53065(13) 0.59368(14) 0.76066(5) 0.0123(2) Uani 1 1 d .
C2 C 0.64995(13) 0.52251(14) 0.75627(6) 0.0141(2) Uani 1 1 d .
C3 C 0.69060(13) 0.51543(15) 0.70107(6) 0.0161(3) Uani 1 1 d .
H3 H 0.7694 0.4620 0.6999 0.019 Uiso 1 1 calc R
C4 C 0.62469(13) 0.58024(15) 0.64827(6) 0.0160(3) Uani 1 1 d .
H4 H 0.6621 0.5680 0.6137 0.019 Uiso 1 1 calc R
C5 C 0.50755(13) 0.66227(14) 0.64173(5) 0.0131(2) Uani 1 1 d .
C6 C 0.74069(14) 0.44896(17) 0.80900(6) 0.0199(3) Uani 1 1 d .
H6A H 0.7505 0.5101 0.8447 0.030 Uiso 1 1 calc GR
H6B H 0.8290 0.4326 0.7997 0.030 Uiso 1 1 calc GR
H6C H 0.7013 0.3567 0.8167 0.030 Uiso 1 1 calc GR
C7 C 0.30442(13) 0.65107(14) 0.81877(5) 0.0136(2) Uani 1 1 d .
C8 C 0.25726(14) 0.76372(15) 0.84932(6) 0.0176(3) Uani 1 1 d .
H8 H 0.3191 0.8264 0.8739 0.021 Uiso 1 1 calc R
C9 C 0.11934(15) 0.78438(16) 0.84373(7) 0.0217(3) Uani 1 1 d .
H9 H 0.0877 0.8609 0.8647 0.026 Uiso 1 1 calc R
C10 C 0.02877(14) 0.69386(16) 0.80782(7) 0.0213(3) Uani 1 1 d .
H10 H -0.0649 0.7079 0.8042 0.026 Uiso 1 1 calc R
C11 C 0.07514(14) 0.58206(15) 0.77692(6) 0.0186(3) Uani 1 1 d .
H11 H 0.0128 0.5203 0.7520 0.022 Uiso 1 1 calc R
C12 C 0.21193(13) 0.56041(15) 0.78233(6) 0.0152(2) Uani 1 1 d .
H12 H 0.2428 0.4838 0.7612 0.018 Uiso 1 1 calc R
C13 C 0.50165(13) 0.44606(14) 0.87260(5) 0.0127(2) Uani 1 1 d .
C14 C 0.56072(14) 0.44478(16) 0.93386(6) 0.0173(3) Uani 1 1 d .
H14 H 0.5906 0.5321 0.9539 0.021 Uiso 1 1 calc R
C15 C 0.57590(14) 0.31615(17) 0.96555(6) 0.0217(3) Uani 1 1 d .
H15 H 0.6160 0.3157 1.0072 0.026 Uiso 1 1 calc R
C16 C 0.53276(15) 0.18859(17) 0.93653(7) 0.0232(3) Uani 1 1 d .
H16 H 0.5439 0.1007 0.9582 0.028 Uiso 1 1 calc R
C17 C 0.47312(15) 0.18906(16) 0.87560(7) 0.0212(3) Uani 1 1 d .
H17 H 0.4432 0.1015 0.8558 0.025 Uiso 1 1 calc R
C18 C 0.45727(14) 0.31732(15) 0.84373(6) 0.0167(3) Uani 1 1 d .
H18 H 0.4162 0.3174 0.8022 0.020 Uiso 1 1 calc R
C19 C 0.56283(16) 0.79990(17) 0.52721(7) 0.0245(3) Uani 1 1 d .
H19A H 0.6086 0.8833 0.5485 0.037 Uiso 1 1 calc GR
H19B H 0.5231 0.8266 0.4856 0.037 Uiso 1 1 calc GR
H19C H 0.6277 0.7221 0.5275 0.037 Uiso 1 1 calc GR
C20 C 0.31779(15) 0.89368(16) 0.57297(6) 0.0204(3) Uani 1 1 d .
H20A H 0.2440 0.8616 0.5913 0.031 Uiso 1 1 calc GR
H20B H 0.2811 0.9341 0.5331 0.031 Uiso 1 1 calc GR
H20C H 0.3703 0.9672 0.5985 0.031 Uiso 1 1 calc GR
C21 C 0.32814(17) 0.58928(17) 0.52276(7) 0.0259(3) Uani 1 1 d .
H21A H 0.3869 0.5066 0.5213 0.039 Uiso 1 1 calc GR
H21B H 0.2894 0.6215 0.4818 0.039 Uiso 1 1 calc GR
H21C H 0.2559 0.5614 0.5428 0.039 Uiso 1 1 calc GR
B1 B 0.58582(17) 0.77207(18) 0.87752(7) 0.0185(3) Uani 1 1 d .
H1A H 0.6923(18) 0.7398(19) 0.8832(8) 0.028 Uiso 1 1 d R
H1B H 0.5562(18) 0.7839(19) 0.9217(8) 0.028 Uiso 1 1 d R
H1C H 0.5548(18) 0.8700(19) 0.8477(8) 0.028 Uiso 1 1 d R

loop_
_atom_site_aniso_label
_atom_site_aniso_U_11
_atom_site_aniso_U_22
_atom_site_aniso_U_33
_atom_site_aniso_U_23
_atom_site_aniso_U_13
_atom_site_aniso_U_12
P1 0.01260(15) 0.01302(16) 0.01324(14) 0.00148(12) 0.00397(12) 0.00214(12)
P2 0.01234(15) 0.01087(15) 0.01232(14) 0.00075(11) 0.00337(11) -0.00038(12)
Si1 0.01606(18) 0.01587(19) 0.01251(15) 0.00043(13) 0.00395(13) 0.00036(14)
C1 0.0133(6) 0.0115(6) 0.0127(5) 0.0001(4) 0.0039(4) -0.0016(5)
C2 0.0123(6) 0.0128(6) 0.0173(5) 0.0015(5) 0.0035(5) -0.0002(5)
C3 0.0115(6) 0.0171(6) 0.0207(6) -0.0012(5) 0.0054(5) 0.0018(5)
C4 0.0134(6) 0.0171(7) 0.0187(6) -0.0021(5) 0.0062(5) -0.0008(5)
C5 0.0133(6) 0.0131(6) 0.0135(5) -0.0009(4) 0.0039(4) -0.0027(5)
C6 0.0140(6) 0.0244(7) 0.0220(6) 0.0066(5) 0.0053(5) 0.0048(6)
C7 0.0146(6) 0.0125(6) 0.0148(5) 0.0033(4) 0.0053(5) 0.0019(5)
C8 0.0192(7) 0.0136(6) 0.0211(6) 0.0008(5) 0.0069(5) 0.0021(5)
C9 0.0240(7) 0.0156(7) 0.0287(7) 0.0033(5) 0.0127(6) 0.0073(6)
C10 0.0155(6) 0.0195(7) 0.0305(7) 0.0092(6) 0.0086(6) 0.0047(6)
C11 0.0151(6) 0.0173(7) 0.0231(6) 0.0046(5) 0.0037(5) -0.0010(5)
C12 0.0160(6) 0.0133(6) 0.0169(6) 0.0015(5) 0.0050(5) 0.0011(5)
C13 0.0112(6) 0.0127(6) 0.0151(5) 0.0026(5) 0.0044(4) 0.0014(5)
C14 0.0159(6) 0.0197(7) 0.0159(6) 0.0018(5) 0.0025(5) -0.0002(5)
C15 0.0188(7) 0.0280(8) 0.0179(6) 0.0086(6) 0.0034(5) 0.0033(6)
C16 0.0226(7) 0.0210(7) 0.0275(7) 0.0116(6) 0.0089(6) 0.0057(6)
C17 0.0237(7) 0.0130(7) 0.0282(7) 0.0023(5) 0.0084(6) 0.0016(6)
C18 0.0190(6) 0.0146(6) 0.0169(6) 0.0012(5) 0.0046(5) 0.0011(5)
C19 0.0271(8) 0.0261(8) 0.0239(7) 0.0058(6) 0.0131(6) 0.0021(6)
C20 0.0227(7) 0.0203(7) 0.0187(6) 0.0029(5) 0.0056(5) 0.0042(6)
C21 0.0299(8) 0.0236(8) 0.0206(6) -0.0035(6) -0.0030(6) -0.0004(6)
B1 0.0206(8) 0.0155(7) 0.0196(7) -0.0037(6) 0.0050(6) -0.0053(6)

loop_
_atom_type_symbol
_atom_type_description
_atom_type_scat_dispersion_real
_atom_type_scat_dispersion_imag
_atom_type_scat_source
C C 0.0033 0.0016 'International Tables Vol C Tables 4.2.6.8 and 6.1.1.4'
H H 0.0000 0.0000 'International Tables Vol C Tables 4.2.6.8 and 6.1.1.4'
B B 0.0013 0.0007 'International Tables Vol C Tables 4.2.6.8 and 6.1.1.4'
P P 0.1023 0.0942 'International Tables Vol C Tables 4.2.6.8 and 6.1.1.4'
Si Si 0.0817 0.0704 'International Tables Vol C Tables 4.2.6.8 and 6.1.1.4'

loop_
_geom_angle_atom_site_label_1
_geom_angle_atom_site_label_2
_geom_angle_atom_site_label_3
_geom_angle
C5 P1 C1 103.71(6)
C1 P2 B1 110.45(6)
C7 P2 C1 107.35(6)
C7 P2 B1 111.98(7)
C13 P2 C1 108.87(6)
C13 P2 C7 103.32(6)
C13 P2 B1 114.43(7)
C19 Si1 C5 108.97(6)
C20 Si1 C5 110.93(6)
C20 Si1 C19 108.78(7)
C20 Si1 C21 110.79(7)
C21 Si1 C5 106.33(6)
C21 Si1 C19 111.03(7)
P1 C1 P2 114.48(7)
C2 C1 P1 124.15(9)
C2 C1 P2 120.87(9)
C1 C2 C6 123.28(11)
C3 C2 C1 120.54(12)
C3 C2 C6 116.18(11)
C2 C3 H3 117.5
C4 C3 C2 125.09(12)
C4 C3 H3 117.5
C3 C4 H4 117.4
C3 C4 C5 125.23(11)
C5 C4 H4 117.4
P1 C5 Si1 119.07(7)
C4 C5 P1 121.17(10)
C4 C5 Si1 119.62(9)
C2 C6 H6A 109.5
C2 C6 H6B 109.5
C2 C6 H6C 109.5
H6A C6 H6B 109.5
H6A C6 H6C 109.5
H6B C6 H6C 109.5
C8 C7 P2 118.54(10)
C8 C7 C12 119.18(12)
C12 C7 P2 122.03(10)
C7 C8 H8 119.9
C9 C8 C7 120.17(14)
C9 C8 H8 119.9
C8 C9 H9 119.9
C10 C9 C8 120.21(13)
C10 C9 H9 119.9
C9 C10 H10 120.1
C9 C10 C11 119.88(13)
C11 C10 H10 120.1
C10 C11 H11 119.8
C12 C11 C10 120.33(14)
C12 C11 H11 119.8
C7 C12 H12 119.9
C11 C12 C7 120.22(12)
C11 C12 H12 119.9
C14 C13 P2 118.34(10)
C18 C13 P2 122.24(10)
C18 C13 C14 119.42(12)
C13 C14 H14 119.9
C15 C14 C13 120.18(13)
C15 C14 H14 119.9
C14 C15 H15 119.9
C16 C15 C14 120.13(13)
C16 C15 H15 119.9
C15 C16 H16 120.0
C15 C16 C17 120.05(13)
C17 C16 H16 120.0
C16 C17 H17 120.0
C18 C17 C16 120.10(14)
C18 C17 H17 120.0
C13 C18 H18 119.9
C17 C18 C13 120.12(12)
C17 C18 H18 119.9
Si1 C19 H19A 109.5
Si1 C19 H19B 109.5
Si1 C19 H19C 109.5
H19A C19 H19B 109.5
H19A C19 H19C 109.5
H19B C19 H19C 109.5
Si1 C20 H20A 109.5
Si1 C20 H20B 109.5
Si1 C20 H20C 109.5
H20A C20 H20B 109.5
H20A C20 H20C 109.5
H20B C20 H20C 109.5
Si1 C21 H21A 109.5
Si1 C21 H21B 109.5
Si1 C21 H21C 109.5
H21A C21 H21B 109.5
H21A C21 H21C 109.5
H21B C21 H21C 109.5
P2 B1 H1A 105.2(9)
P2 B1 H1B 109.0(9)
P2 B1 H1C 103.7(9)
H1A B1 H1B 111.6(13)
H1A B1 H1C 115.3(13)
H1B B1 H1C 111.3(13)

loop_
_geom_bond_atom_site_label_1
_geom_bond_atom_site_label_2
_geom_bond_distance
P1 C1 1.7537(13)
P1 C5 1.7340(12)
P2 C1 1.8271(12)
P2 C7 1.8215(13)
P2 C13 1.8169(13)
P2 B1 1.9280(16)
Si1 C5 1.8928(13)
Si1 C19 1.8689(15)
Si1 C20 1.8589(15)
Si1 C21 1.8653(16)
C1 C2 1.4069(18)
C2 C3 1.4054(17)
C2 C6 1.5152(18)
C3 H3 0.9500
C3 C4 1.3852(18)
C4 H4 0.9500
C4 C5 1.3985(18)
C6 H6A 0.9800
C6 H6B 0.9800
C6 H6C 0.9800
C7 C8 1.3985(18)
C7 C12 1.3994(19)
C8 H8 0.9500
C8 C9 1.398(2)
C9 H9 0.9500
C9 C10 1.383(2)
C10 H10 0.9500
C10 C11 1.393(2)
C11 H11 0.9500
C11 C12 1.3883(19)
C12 H12 0.9500
C13 C14 1.3973(17)
C13 C18 1.3954(19)
C14 H14 0.9500
C14 C15 1.389(2)
C15 H15 0.9500
C15 C16 1.384(2)
C16 H16 0.9500
C16 C17 1.392(2)
C17 H17 0.9500
C17 C18 1.3887(19)
C18 H18 0.9500
C19 H19A 0.9800
C19 H19B 0.9800
C19 H19C 0.9800
C20 H20A 0.9800
C20 H20B 0.9800
C20 H20C 0.9800
C21 H21A 0.9800
C21 H21B 0.9800
C21 H21C 0.9800
B1 H1A 1.107(18)
B1 H1B 1.114(17)
B1 H1C 1.141(18)

loop_
_geom_torsion_atom_site_label_1
_geom_torsion_atom_site_label_2
_geom_torsion_atom_site_label_3
_geom_torsion_atom_site_label_4
_geom_torsion
P1 C1 C2 C3 -3.22(19)
P1 C1 C2 C6 177.32(11)
P2 C1 C2 C3 -174.58(10)
P2 C1 C2 C6 5.96(18)
P2 C7 C8 C9 -173.86(10)
P2 C7 C12 C11 173.85(10)
P2 C13 C14 C15 -179.95(10)
P2 C13 C18 C17 179.77(10)
C1 P1 C5 Si1 177.57(7)
C1 P1 C5 C4 1.96(13)
C1 P2 C7 C8 -133.72(10)
C1 P2 C7 C12 52.12(12)
C1 P2 C13 C14 137.10(10)
C1 P2 C13 C18 -43.32(12)
C1 C2 C3 C4 3.1(2)
C2 C3 C4 C5 -0.2(2)
C3 C4 C5 P1 -2.5(2)
C3 C4 C5 Si1 -178.07(11)
C5 P1 C1 P2 172.62(7)
C5 P1 C1 C2 0.77(13)
C6 C2 C3 C4 -177.35(13)
C7 P2 C1 P1 28.24(9)
C7 P2 C1 C2 -159.61(11)
C7 P2 C13 C14 -109.03(11)
C7 P2 C13 C18 70.55(12)
C7 C8 C9 C10 -0.2(2)
C8 C7 C12 C11 -0.27(19)
C8 C9 C10 C11 -0.3(2)
C9 C10 C11 C12 0.5(2)
C10 C11 C12 C7 -0.2(2)
C12 C7 C8 C9 0.47(19)
C13 P2 C1 P1 139.46(7)
C13 P2 C1 C2 -48.40(12)
C13 P2 C7 C8 111.31(11)
C13 P2 C7 C12 -62.85(11)
C13 C14 C15 C16 0.1(2)
C14 C13 C18 C17 -0.7(2)
C14 C15 C16 C17 -0.5(2)
C15 C16 C17 C18 0.3(2)
C16 C17 C18 C13 0.3(2)
C18 C13 C14 C15 0.5(2)
C19 Si1 C5 P1 145.50(8)
C19 Si1 C5 C4 -38.81(13)
C20 Si1 C5 P1 25.77(10)
C20 Si1 C5 C4 -158.54(11)
C21 Si1 C5 P1 -94.75(9)
C21 Si1 C5 C4 80.93(12)
B1 P2 C1 P1 -94.10(9)
B1 P2 C1 C2 78.04(12)
B1 P2 C7 C8 -12.33(12)
B1 P2 C7 C12 173.51(10)
B1 P2 C13 C14 12.99(13)
B1 P2 C13 C18 -167.44(11)
